data_1528722
loop_
_publ_author_name
'Martens, K.P.'
'Hoppe, R.'

_publ_section_title
;
 Ueber Oxoplumbate: Cs4 (Pb O4), ein Nesoplumbat
;
_journal_name_full 'Zeitschrift fuer Anorganische und Allgemeine Chemie'
_journal_page_first 64
_journal_page_last 76
_journal_volume 471
_journal_year 1980
_chemical_formula_sum 'Cs4 O4 Pb'
_chemical_name_systematic 'Cs4 (Pb O4)'
_space_group_IT_number 14
_symmetry_space_group_name_Hall '-P 2ybc'
_symmetry_space_group_name_H-M 'P 1 21/c 1'
_cell_angle_alpha 90
_cell_angle_beta 112.67
_cell_angle_gamma 90
_cell_formula_units_Z 4
_cell_length_a 7.224
_cell_length_b 20.04099
_cell_length_c 7.178
_cell_volume 958.914
_citation_journal_id_ASTM ZAACAB
_cod_data_source_file Martens_ZAACAB_1980_13.cif
_cod_data_source_block Cs4O4Pb1
_cod_original_cell_volume 958.9142
_cod_original_formula_sum 'Cs4 O4 Pb1'
_cod_database_code 1528722

loop_
_symmetry_equiv_pos_as_xyz
x,y,z
-x,y+1/2,-z+1/2
-x,-y,-z
x,-y-1/2,z-1/2

loop_
_atom_site_label
_atom_site_type_symbol
_atom_site_fract_x
_atom_site_fract_y
_atom_site_fract_z
_atom_site_occupancy
_atom_site_U_iso_or_equiv
Cs4 Cs+1 0.6547 0.4186 0.218 1 0.0
O3 O-2 0.0423 0.6597 0.5296 1 0.0
O2 O-2 0.2178 0.4477 0.8796 1 0.0
Cs1 Cs+1 0.7862 0.0145 0.2466 1 0.0
O4 O-2 0.6172 0.5967 0.5008 1 0.0
Cs2 Cs+1 0.7037 0.2152 0.1843 1 0.0
O1 O-2 0.5518 0.6931 0.0953 1 0.0
Cs3 Cs+1 0.1851 0.3119 0.1794 1 0.0
Pb1 Pb+4 0.2557 0.124 0.1997 1 0.0
